data_9012692
loop_
_publ_author_name
'Greaves, C.'

_publ_section_title
;A powder neutron diffraction investigation of vacancy ordering and covalence
 in gamma-Fe2O3 Locality: synthetic Sample: T = 4 K
;
_journal_name_full 'Journal of Solid State Chemistry'
_journal_page_first 325
_journal_page_last 333
_journal_paper_doi 10.1016/S0022-4596(83)80010-3
_journal_volume 49
_journal_year 1983
_chemical_compound_source Synthetic
_chemical_formula_sum 'Fe2 O3'
_chemical_name_mineral Maghemite
_space_group_IT_number 96
_symmetry_space_group_name_Hall 'P 4nw 2abw'
_symmetry_space_group_name_H-M 'P 43 21 2'
_cell_angle_alpha 90
_cell_angle_beta 90
_cell_angle_gamma 90
_cell_length_a 8.3396
_cell_length_b 8.3396
_cell_length_c 8.3220
_cell_formula_units_Z 10
_cell_volume 578.786
_database_code_amcsd 0013508
_diffrn_ambient_temperature 4
_exptl_crystal_density_diffrn 4.887
_cod_database_code 9012692

loop_
_space_group_symop_operation_xyz
x,y,z
y,x,-z
1/2-y,1/2+x,3/4+z
1/2-x,1/2+y,3/4-z
-x,-y,1/2+z
-y,-x,1/2-z
1/2+y,1/2-x,1/4+z
1/2+x,1/2-y,1/4-z

loop_
_atom_site_label
_atom_site_fract_x
_atom_site_fract_y
_atom_site_fract_z
_atom_site_occupancy
_atom_site_U_iso_or_equiv
Fe1 0.74400 0.99600 0.12000 1.00000 0.00127
Fe2 0.62000 0.62000 0.00000 1.00000 0.00127
Fe3 0.36400 0.86700 -0.01600 1.00000 0.00127
Fe4 0.14000 0.14000 0.00000 0.33300 0.00127
O1 0.61500 0.86900 -0.01400 1.00000 0.00127
O2 0.11900 0.37700 -0.00500 1.00000 0.00127
O3 0.13700 0.86100 0.00700 1.00000 0.00127
O4 0.38300 0.63100 -0.00300 1.00000 0.00127

loop_
_cod_related_entry_id
_cod_related_entry_database
_cod_related_entry_code
1 ChemSpider 14147
2 AMCSD 0013508
